data_7127279
loop_
_publ_author_name
'Xu, Daqian'
'Sun, Qiangsheng'
'Lin, Jin'
'Sun, Wei'

_publ_section_title
;
 Ligand regulation for manganese-catalyzed enantioselective epoxidation of
 olefins without acid.
;
_journal_issue 86
_journal_name_full 'Chemical communications (Cambridge, England)'
_journal_page_first 13101
_journal_page_last 13104
_journal_paper_doi 10.1039/d0cc04440g
_journal_volume 56
_journal_year 2020
_chemical_absolute_configuration ad
_chemical_formula_moiety 'C26 H34 Cl Mn N6 O5, Cl O4, C2 H3 N'
_chemical_formula_sum 'C28 H37 Cl2 Mn N7 O9'
_chemical_formula_weight 741.48
_space_group_crystal_system monoclinic
_space_group_IT_number 4
_space_group_name_Hall 'P 2yb'
_space_group_name_H-M_alt 'P 1 21 1'
_atom_sites_solution_hydrogens mixed
_atom_sites_solution_primary direct
_audit_creation_date 2020-08-31
_audit_creation_method
;
Olex2 1.3
(compiled 2020.07.31 svn.rc2a77460 for OlexSys, GUI svn.r6145)
;
_audit_update_record
;
2020-08-31 deposited with the CCDC.	2020-09-16 downloaded from the CCDC.
;
_cell_angle_alpha 90
_cell_angle_beta 99.990(2)
_cell_angle_gamma 90
_cell_formula_units_Z 2
_cell_length_a 8.8444(8)
_cell_length_b 14.0029(13)
_cell_length_c 13.7453(13)
_cell_measurement_reflns_used 4539
_cell_measurement_temperature 296(2)
_cell_measurement_theta_max 24.73
_cell_measurement_theta_min 2.55
_cell_volume 1676.5(3)
_computing_cell_refinement 'Bruker SMART'
_computing_data_collection 'Bruker SMART APEX II'
_computing_data_reduction 'Bruker SMART'
_computing_molecular_graphics 'Olex2 1.3 (Dolomanov et al., 2009)'
_computing_publication_material 'Olex2 1.3 (Dolomanov et al., 2009)'
_computing_structure_refinement 'SHELXL 2018/3 (Sheldrick, 2015)'
_computing_structure_solution 'SHELXS  (Sheldrick, 2008)'
_diffrn_ambient_temperature 296.15
_diffrn_measured_fraction_theta_full 0.995
_diffrn_measured_fraction_theta_max 0.995
_diffrn_measurement_device_type 'Bruker APEX-II CCD'
_diffrn_measurement_method '\f and \w scans'
_diffrn_radiation_monochromator graphite
_diffrn_radiation_type MoK\a
_diffrn_radiation_wavelength 0.71073
_diffrn_reflns_av_R_equivalents 0.0153
_diffrn_reflns_av_unetI/netI 0.0424
_diffrn_reflns_Laue_measured_fraction_full 0.995
_diffrn_reflns_Laue_measured_fraction_max 0.995
_diffrn_reflns_limit_h_max 10
_diffrn_reflns_limit_h_min -10
_diffrn_reflns_limit_k_max 16
_diffrn_reflns_limit_k_min -16
_diffrn_reflns_limit_l_max 16
_diffrn_reflns_limit_l_min -12
_diffrn_reflns_number 8554
_diffrn_reflns_point_group_measured_fraction_full 0.991
_diffrn_reflns_point_group_measured_fraction_max 0.991
_diffrn_reflns_theta_full 24.996
_diffrn_reflns_theta_max 24.996
_diffrn_reflns_theta_min 1.504
_diffrn_source_current 30.0
_diffrn_source_power 1.5
_diffrn_source_voltage 50.0
_diffrn_standards_number 0
_exptl_absorpt_coefficient_mu 0.614
_exptl_absorpt_correction_T_max 0.8870
_exptl_absorpt_correction_T_min 0.8616
_exptl_absorpt_correction_type none
_exptl_absorpt_process_details SADABS
_exptl_crystal_colour 'clear dark brown'
_exptl_crystal_colour_lustre clear
_exptl_crystal_colour_modifier dark
_exptl_crystal_colour_primary brown
_exptl_crystal_density_diffrn 1.469
_exptl_crystal_density_method 'not measured'
_exptl_crystal_description block
_exptl_crystal_F_000 770
_exptl_crystal_size_max 0.25
_exptl_crystal_size_mid 0.2
_exptl_crystal_size_min 0.2
_refine_diff_density_max 0.230
_refine_diff_density_min -0.209
_refine_diff_density_rms 0.040
_refine_ls_abs_structure_details
;
 Flack x determined using 2291 quotients [(I+)-(I-)]/[(I+)+(I-)]
 (Parsons, Flack and Wagner, Acta Cryst. B69 (2013) 249-259).
;
_refine_ls_abs_structure_Flack 0.019(9)
_refine_ls_extinction_method none
_refine_ls_goodness_of_fit_ref 1.010
_refine_ls_hydrogen_treatment constr
_refine_ls_matrix_type full
_refine_ls_number_parameters 473
_refine_ls_number_reflns 5863
_refine_ls_number_restraints 133
_refine_ls_restrained_S_all 1.065
_refine_ls_R_factor_all 0.0416
_refine_ls_R_factor_gt 0.0368
_refine_ls_shift/su_max 0.001
_refine_ls_shift/su_mean 0.000
_refine_ls_structure_factor_coef Fsqd
_refine_ls_weighting_details 'w=1/[\s^2^(Fo^2^)+(0.0722P)^2^] where P=(Fo^2^+2Fc^2^)/3'
_refine_ls_weighting_scheme calc
_refine_ls_wR_factor_gt 0.1015
_refine_ls_wR_factor_ref 0.1068
_reflns_Friedel_coverage 0.905
_reflns_Friedel_fraction_full 0.985
_reflns_Friedel_fraction_max 0.985
_reflns_number_gt 5305
_reflns_number_total 5863
_reflns_threshold_expression 'I > 2\s(I)'
_cod_data_source_file d0cc04440g2.cif
_cod_data_source_block 2
_cod_depositor_comments
;
The following automatic conversions were performed:

data item '_chemical_absolute_configuration' value 'AD' was changed
to 'ad' in accordance with the
/home/data/users/saulius/crontab/automatic-downloads/rss-feeds/RSC/lib/dictionaries/cif_core.dic
dictionary named 'cif_core.dic' version 2.4.2 last updated on
2011-04-26.

Automatic conversion script
Id: cif_fix_values 7556 2019-12-06 15:28:31Z antanas 

 Adding full bibliography for 7127279.cif.
;
_cod_database_code 7127279
_shelx_shelxl_version_number 2018/3
_shelx_space_group_comment
;
The symmetry employed for this shelxl refinement is uniquely defined
by the following loop, which should always be used as a source of
symmetry information in preference to the above space-group names.
They are only intended as comments.
;
_shelx_estimated_absorpt_t_max 0.887
_shelx_estimated_absorpt_t_min 0.862
_olex2_refinement_description
;
1. Fixed Uiso
 At 1.2 times of:
  All C(H) groups, All C(H,H) groups
 At 1.5 times of:
  All C(H,H,H) groups, All O(H,H) groups
2. Uiso/Uaniso restraints and constraints
Uanis(C5) \\sim Ueq, Uanis(C4) \\sim Ueq, Uanis(C3) \\sim Ueq, Uanis(C2) \\sim
Ueq, Uanis(C6) \\sim Ueq, Uanis(C8) \\sim Ueq, Uanis(N1) \\sim Ueq, Uanis(C12)
\\sim Ueq, Uanis(C11) \\sim Ueq, Uanis(C15) \\sim Ueq, Uanis(C16) \\sim Ueq:
with sigma of 0.01 and sigma for terminal atoms of 0.02
Uanis(C14B) \\sim Ueq, Uanis(C13B) \\sim Ueq, Uanis(C13) \\sim Ueq, Uanis(C14)
\\sim Ueq: with sigma of 0.01 and sigma for terminal atoms of 0.02
Uanis(O5B) \\sim Ueq, Uanis(O6) \\sim Ueq, Uanis(O6B) \\sim Ueq, Uanis(O7)
\\sim Ueq, Uanis(O8) \\sim Ueq, Uanis(O7B) \\sim Ueq, Uanis(O5) \\sim Ueq: with
sigma of 0.01 and sigma for terminal atoms of 0.02
3. Others
 Fixed Sof: O5(0.5) O5B(0.5) O6B(0.6) C13(0.45) H13A(0.45) H13B(0.45)
 C13B(0.55) H13C(0.55) H13D(0.55) C14(0.45) H14A(0.45) H14B(0.45) O6(0.5)
 O7B(0.5) O7(0.4) C14B(0.55) H14C(0.55) H14D(0.55)
4.a Rotating group:
 O9(H9A,H9B)
4.b Ternary CH refined with riding coordinates:
 C9(H9), C18(H18)
4.c Secondary CH2 refined with riding coordinates:
 C10(H10A,H10B), C11(H11A,H11B), C12(H12A,H12B), C13(H13A,H13B), C15(H15A,
 H15B), C16(H16A,H16B), C17(H17A,H17B), C13B(H13C,H13D), C14(H14A,H14B),
 C14B(H14C,H14D)
4.d Aromatic/amide H refined with riding coordinates:
 C2(H2), C3(H3), C4(H4), C5(H5), C21(H21), C22(H22), C23(H23), C24(H24)
4.e Idealised Me refined as rotating group:
 C8(H8A,H8B,H8C), C26(H26A,H26B,H26C), C28(H28A,H28B,H28C)
;
_olex2_submission_special_instructions 'No special instructions were received'

loop_
_space_group_symop_operation_xyz
'x, y, z'
'-x, y+1/2, -z'

loop_
_atom_site_label
_atom_site_type_symbol
_atom_site_fract_x
_atom_site_fract_y
_atom_site_fract_z
_atom_site_U_iso_or_equiv
_atom_site_adp_type
_atom_site_occupancy
_atom_site_site_symmetry_order
_atom_site_calc_flag
_atom_site_refinement_flags_posn
_atom_site_refinement_flags_adp
_atom_site_refinement_flags_occupancy
_atom_site_disorder_assembly
_atom_site_disorder_group
Mn1 Mn 0.42420(7) 0.64482(4) 0.26386(4) 0.05020(19) Uani 1 1 d . . . . .
Cl1 Cl 0.57134(15) 0.85659(8) 0.35831(10) 0.0657(3) Uani 1 1 d . . . . .
Cl2 Cl 0.23930(17) 0.78513(10) -0.10157(9) 0.0735(4) Uani 1 1 d . . . . .
O1 O 0.6735(6) 0.9241(3) 0.3321(5) 0.1142(18) Uani 1 1 d . . . . .
O2 O 0.5889(4) 0.7682(3) 0.3068(3) 0.0787(11) Uani 1 1 d . . . . .
O3 O 0.6040(8) 0.8380(4) 0.4599(4) 0.1219(19) Uani 1 1 d . . . . .
O4 O 0.4199(5) 0.8901(3) 0.3317(4) 0.1049(16) Uani 1 1 d . . . . .
O5 O 0.3725(16) 0.8023(19) -0.1357(12) 0.159(6) Uani 0.5 1 d . U P A 2
O8 O 0.0977(7) 0.7857(5) -0.1698(4) 0.1297(19) Uani 1 1 d . U . . .
O5B O 0.308(2) 0.6997(13) -0.1234(13) 0.166(7) Uani 0.5 1 d . U P A 1
O6B O 0.2075(18) 0.8024(16) -0.0102(8) 0.156(5) Uani 0.6 1 d . U P A 1
O9 O 0.2626(4) 0.7428(3) 0.1794(3) 0.0689(9) Uani 1 1 d . . . . .
H9A H 0.273086 0.740916 0.119139 0.103 Uiso 1 1 d R U . . .
H9B H 0.286396 0.799700 0.197471 0.103 Uiso 1 1 d R U . . .
N1 N 0.4986(6) 0.5190(4) -0.0025(3) 0.0794(14) Uani 1 1 d . U . . .
N2 N 0.5149(5) 0.6056(3) 0.1334(3) 0.0540(8) Uani 1 1 d . . . . .
N3 N 0.3098(6) 0.4961(3) 0.2166(3) 0.0742(12) Uani 1 1 d . . . . .
N4 N 0.5834(5) 0.5417(3) 0.3694(3) 0.0706(11) Uani 1 1 d . . . . .
N5 N 0.3437(4) 0.6545(3) 0.4040(2) 0.0513(8) Uani 1 1 d . . . . .
N6 N 0.4029(5) 0.6556(3) 0.5680(3) 0.0595(9) Uani 1 1 d . . . . .
N7 N 0.0849(11) 0.9168(6) 0.2009(6) 0.144(3) Uani 1 1 d . . . . .
C1 C 0.6236(5) 0.6390(4) 0.0800(3) 0.0598(10) Uani 1 1 d . . . . .
C2 C 0.7324(7) 0.7107(5) 0.1009(5) 0.0785(15) Uani 1 1 d . U . . .
H2 H 0.743086 0.746183 0.158834 0.094 Uiso 1 1 calc R U . . .
C3 C 0.8253(8) 0.7266(5) 0.0296(6) 0.100(2) Uani 1 1 d . U . . .
H3 H 0.898400 0.775017 0.039667 0.120 Uiso 1 1 calc R U . . .
C4 C 0.8108(10) 0.6723(7) -0.0551(6) 0.116(3) Uani 1 1 d . U . . .
H4 H 0.874515 0.685549 -0.100575 0.139 Uiso 1 1 calc R U . . .
C5 C 0.7087(9) 0.6010(7) -0.0746(5) 0.103(2) Uani 1 1 d . U . . .
H5 H 0.702430 0.564147 -0.131437 0.124 Uiso 1 1 calc R U . . .
C6 C 0.6121(6) 0.5846(5) -0.0059(4) 0.0719(15) Uani 1 1 d . U . . .
C7 C 0.4426(6) 0.5353(4) 0.0812(4) 0.0614(11) Uani 1 1 d . . . . .
C8 C 0.4456(10) 0.4451(8) -0.0768(6) 0.136(4) Uani 1 1 d . U . . .
H8A H 0.371255 0.405084 -0.053513 0.204 Uiso 1 1 calc R U . . .
H8B H 0.531435 0.406998 -0.087601 0.204 Uiso 1 1 calc R U . . .
H8C H 0.399707 0.474961 -0.137602 0.204 Uiso 1 1 calc R U . . .
C9 C 0.3156(6) 0.4787(4) 0.1121(4) 0.0742(14) Uani 1 1 d . . . . .
H9 H 0.333904 0.410615 0.102494 0.089 Uiso 1 1 calc R U . . .
C10 C 0.1558(8) 0.5051(7) 0.0565(5) 0.102(2) Uani 1 1 d . . . . .
H10A H 0.161869 0.559361 0.013490 0.122 Uiso 1 1 calc R U . . .
H10B H 0.110839 0.451737 0.016564 0.122 Uiso 1 1 calc R U . . .
C11 C 0.0634(7) 0.5287(6) 0.1316(6) 0.097(2) Uani 1 1 d . U . . .
H11A H 0.053099 0.597390 0.137120 0.116 Uiso 1 1 calc R U . . .
H11B H -0.038209 0.500880 0.115022 0.116 Uiso 1 1 calc R U . . .
C12 C 0.1427(9) 0.4901(8) 0.2209(6) 0.119(3) Uani 1 1 d . U . . .
H12A H 0.112672 0.424224 0.227884 0.143 Uiso 1 1 calc R U . . .
H12B H 0.119661 0.526256 0.276717 0.143 Uiso 1 1 calc R U . . .
C13 C 0.4392(15) 0.4182(8) 0.2534(8) 0.063(3) Uani 0.45 1 d . U P B 1
H13A H 0.398697 0.353921 0.243082 0.075 Uiso 0.45 1 calc R U P B 1
H13B H 0.526002 0.425274 0.219505 0.075 Uiso 0.45 1 calc R U P B 1
C15 C 0.7530(9) 0.5533(8) 0.3611(6) 0.122(3) Uani 1 1 d . U . . .
H15A H 0.786067 0.500426 0.324326 0.146 Uiso 1 1 calc R U . . .
H15B H 0.768093 0.612216 0.326876 0.146 Uiso 1 1 calc R U . . .
C16 C 0.8407(7) 0.5552(5) 0.4610(6) 0.0921(19) Uani 1 1 d . U . . .
H16A H 0.936616 0.589592 0.463615 0.111 Uiso 1 1 calc R U . . .
H16B H 0.862267 0.491216 0.486589 0.111 Uiso 1 1 calc R U . . .
C17 C 0.7342(7) 0.6070(5) 0.5162(5) 0.0870(17) Uani 1 1 d . . . . .
H17A H 0.736151 0.675220 0.504458 0.104 Uiso 1 1 calc R U . . .
H17B H 0.760414 0.595083 0.586671 0.104 Uiso 1 1 calc R U . . .
C18 C 0.5789(6) 0.5647(3) 0.4737(4) 0.0615(12) Uani 1 1 d . . . . .
H18 H 0.568082 0.504542 0.508322 0.074 Uiso 1 1 calc R U . . .
C19 C 0.4431(5) 0.6250(3) 0.4812(3) 0.0526(10) Uani 1 1 d . . . . .
C20 C 0.2315(5) 0.7061(3) 0.4409(3) 0.0549(10) Uani 1 1 d . . . . .
C21 C 0.1014(6) 0.7522(4) 0.3928(4) 0.0716(14) Uani 1 1 d . . . . .
H21 H 0.076406 0.752831 0.324275 0.086 Uiso 1 1 calc R U . . .
C22 C 0.0093(7) 0.7977(4) 0.4512(6) 0.0850(18) Uani 1 1 d . . . . .
H22 H -0.078474 0.829867 0.421083 0.102 Uiso 1 1 calc R U . . .
C23 C 0.0462(8) 0.7960(4) 0.5539(6) 0.0875(19) Uani 1 1 d . . . . .
H23 H -0.018786 0.826114 0.590760 0.105 Uiso 1 1 calc R U . . .
C24 C 0.1752(8) 0.7514(4) 0.6022(4) 0.0777(17) Uani 1 1 d . . . . .
H24 H 0.199797 0.751007 0.670761 0.093 Uiso 1 1 calc R U . . .
C25 C 0.2680(6) 0.7066(3) 0.5441(3) 0.0598(11) Uani 1 1 d . . . . .
C26 C 0.4853(8) 0.6374(5) 0.6684(4) 0.0844(16) Uani 1 1 d . . . . .
H26A H 0.571223 0.596290 0.665484 0.127 Uiso 1 1 calc R U . . .
H26B H 0.417405 0.607323 0.706455 0.127 Uiso 1 1 calc R U . . .
H26C H 0.521240 0.696808 0.698871 0.127 Uiso 1 1 calc R U . . .
C27 C 0.0184(8) 0.9751(5) 0.2271(5) 0.0841(17) Uani 1 1 d . . . . .
C28 C -0.0618(8) 1.0534(6) 0.2597(6) 0.100(2) Uani 1 1 d . . . . .
H28A H 0.007277 1.106193 0.275461 0.150 Uiso 1 1 calc R U . . .
H28B H -0.102424 1.035093 0.317333 0.150 Uiso 1 1 calc R U . . .
H28C H -0.144468 1.071754 0.208222 0.150 Uiso 1 1 calc R U . . .
C13B C 0.3763(14) 0.4406(7) 0.3045(9) 0.071(3) Uani 0.55 1 d . U P B 2
H13C H 0.331898 0.461699 0.360607 0.086 Uiso 0.55 1 calc R U P B 2
H13D H 0.351306 0.373595 0.293256 0.086 Uiso 0.55 1 calc R U P B 2
C14 C 0.485(2) 0.4406(9) 0.3643(10) 0.064(3) Uani 0.45 1 d . U P B 1
H14A H 0.547697 0.389776 0.398031 0.077 Uiso 0.45 1 calc R U P B 1
H14B H 0.394467 0.448300 0.394643 0.077 Uiso 0.45 1 calc R U P B 1
O6 O 0.238(2) 0.7099(13) -0.0367(13) 0.158(6) Uani 0.5 1 d . U P A 2
O7B O 0.279(3) 0.8696(15) -0.1328(17) 0.195(8) Uani 0.5 1 d . U P A 1
O7 O 0.235(4) 0.866(2) -0.040(2) 0.200(11) Uani 0.4 1 d . U P A 2
C14B C 0.5416(15) 0.4518(8) 0.3268(10) 0.071(3) Uani 0.55 1 d . U P B 2
H14C H 0.585166 0.401848 0.372051 0.085 Uiso 0.55 1 calc R U P B 2
H14D H 0.583663 0.444955 0.266506 0.085 Uiso 0.55 1 calc R U P B 2

loop_
_atom_site_aniso_label
_atom_site_aniso_U_11
_atom_site_aniso_U_22
_atom_site_aniso_U_33
_atom_site_aniso_U_23
_atom_site_aniso_U_13
_atom_site_aniso_U_12
Mn1 0.0597(4) 0.0516(3) 0.0414(3) 0.0015(3) 0.0147(2) 0.0046(3)
Cl1 0.0773(8) 0.0444(6) 0.0740(8) -0.0037(5) 0.0093(6) 0.0027(5)
Cl2 0.0965(9) 0.0747(8) 0.0500(6) 0.0030(6) 0.0141(6) -0.0125(7)
O1 0.100(3) 0.066(3) 0.174(5) 0.022(3) 0.016(3) -0.013(2)
O2 0.084(2) 0.057(2) 0.102(3) -0.0233(19) 0.036(2) -0.0084(18)
O3 0.181(5) 0.106(4) 0.077(3) -0.010(3) 0.017(3) 0.032(4)
O4 0.075(3) 0.079(3) 0.153(5) -0.035(3) 0.000(3) 0.013(2)
O5 0.105(8) 0.245(18) 0.143(10) 0.025(11) 0.067(8) -0.003(10)
O8 0.129(4) 0.160(5) 0.094(4) -0.009(4) -0.001(3) 0.031(4)
O5B 0.161(11) 0.145(11) 0.166(12) -0.073(10) -0.041(9) 0.078(10)
O6B 0.209(12) 0.206(15) 0.062(5) 0.026(7) 0.046(6) 0.018(11)
O9 0.086(2) 0.067(2) 0.0545(18) 0.0049(15) 0.0133(17) 0.0223(18)
N1 0.079(3) 0.098(3) 0.058(2) -0.029(2) 0.002(2) 0.030(3)
N2 0.070(2) 0.0460(17) 0.0487(19) -0.0016(15) 0.0177(17) 0.0055(16)
N3 0.083(3) 0.058(2) 0.074(3) 0.016(2) -0.007(2) -0.015(2)
N4 0.076(3) 0.064(3) 0.068(3) -0.004(2) 0.002(2) 0.023(2)
N5 0.0600(18) 0.055(2) 0.0395(16) 0.0039(17) 0.0113(14) 0.0056(18)
N6 0.082(2) 0.054(2) 0.0424(17) 0.0038(17) 0.0085(16) -0.019(2)
N7 0.190(8) 0.128(6) 0.127(6) 0.027(5) 0.062(5) 0.090(6)
C1 0.062(2) 0.063(3) 0.060(2) 0.009(2) 0.024(2) 0.018(3)
C2 0.077(3) 0.075(3) 0.093(4) 0.017(3) 0.040(3) 0.010(3)
C3 0.089(4) 0.093(4) 0.131(6) 0.037(4) 0.059(4) 0.018(3)
C4 0.106(5) 0.158(8) 0.100(5) 0.048(5) 0.064(4) 0.049(5)
C5 0.091(4) 0.162(7) 0.062(3) 0.016(4) 0.031(3) 0.052(5)
C6 0.064(3) 0.103(4) 0.049(2) 0.002(3) 0.012(2) 0.034(3)
C7 0.063(3) 0.062(3) 0.058(3) -0.014(2) 0.006(2) 0.018(2)
C8 0.108(5) 0.188(9) 0.103(5) -0.095(6) -0.008(4) 0.031(6)
C9 0.070(3) 0.052(3) 0.096(4) -0.023(3) 0.004(3) 0.002(2)
C10 0.083(4) 0.143(7) 0.072(4) -0.013(4) -0.006(3) -0.012(4)
C11 0.069(3) 0.103(5) 0.116(5) 0.001(4) 0.014(4) -0.003(3)
C12 0.100(5) 0.161(7) 0.097(5) -0.010(5) 0.024(4) -0.068(5)
C13 0.086(7) 0.045(5) 0.060(6) 0.006(4) 0.018(6) 0.011(5)
C15 0.085(4) 0.181(8) 0.103(5) 0.015(5) 0.029(4) 0.062(5)
C16 0.062(3) 0.078(4) 0.131(5) -0.004(4) 0.004(3) 0.010(3)
C17 0.072(3) 0.095(4) 0.085(4) -0.006(3) -0.012(3) 0.005(3)
C18 0.069(3) 0.052(2) 0.061(3) 0.019(2) 0.002(2) 0.002(2)
C19 0.062(2) 0.050(3) 0.045(2) 0.0060(16) 0.0081(18) -0.0093(18)
C20 0.062(3) 0.054(2) 0.053(2) 0.0007(19) 0.022(2) -0.007(2)
C21 0.068(3) 0.072(3) 0.081(3) 0.011(3) 0.031(3) 0.009(2)
C22 0.068(3) 0.076(4) 0.122(5) 0.001(3) 0.046(3) 0.001(3)
C23 0.100(4) 0.065(3) 0.115(5) -0.019(3) 0.067(4) -0.016(3)
C24 0.106(4) 0.070(3) 0.069(3) -0.019(3) 0.048(3) -0.033(3)
C25 0.082(3) 0.049(2) 0.053(2) -0.0055(19) 0.025(2) -0.020(2)
C26 0.127(5) 0.075(3) 0.046(2) 0.000(3) 0.000(3) -0.024(4)
C27 0.086(4) 0.087(4) 0.079(4) 0.017(3) 0.012(3) 0.018(3)
C28 0.092(5) 0.089(5) 0.118(6) -0.010(4) 0.017(4) 0.004(3)
C13B 0.098(7) 0.043(5) 0.070(6) 0.011(4) 0.004(6) -0.015(4)
C14 0.088(8) 0.041(5) 0.060(7) 0.015(5) 0.009(7) 0.002(5)
O6 0.206(14) 0.118(9) 0.137(11) 0.060(9) -0.003(10) -0.016(10)
O7B 0.240(18) 0.153(13) 0.220(17) 0.033(12) 0.117(15) -0.064(13)
O7 0.28(2) 0.146(17) 0.154(18) -0.053(15) -0.019(17) -0.021(17)
C14B 0.087(7) 0.059(6) 0.062(6) 0.005(5) 0.002(5) 0.025(5)

loop_
_atom_type_symbol
_atom_type_description
_atom_type_scat_dispersion_real
_atom_type_scat_dispersion_imag
_atom_type_scat_source
C C 0.0033 0.0016 'International Tables Vol C Tables 4.2.6.8 and 6.1.1.4'
H H 0.0000 0.0000 'International Tables Vol C Tables 4.2.6.8 and 6.1.1.4'
Cl Cl 0.1484 0.1585 'International Tables Vol C Tables 4.2.6.8 and 6.1.1.4'
Mn Mn 0.3368 0.7283 'International Tables Vol C Tables 4.2.6.8 and 6.1.1.4'
N N 0.0061 0.0033 'International Tables Vol C Tables 4.2.6.8 and 6.1.1.4'
O O 0.0106 0.0060 'International Tables Vol C Tables 4.2.6.8 and 6.1.1.4'

loop_
_geom_angle_atom_site_label_1
_geom_angle_atom_site_label_2
_geom_angle_atom_site_label_3
_geom_angle
_geom_angle_site_symmetry_1
_geom_angle_site_symmetry_3
_geom_angle_publ_flag
O2 Mn1 N3 165.78(16) . . ?
O2 Mn1 N4 91.07(16) . . ?
O9 Mn1 O2 89.49(15) . . ?
O9 Mn1 N3 101.53(16) . . ?
O9 Mn1 N4 173.61(15) . . ?
O9 Mn1 N5 98.54(13) . . ?
N2 Mn1 O2 95.48(14) . . ?
N2 Mn1 O9 91.24(14) . . ?
N2 Mn1 N3 75.52(17) . . ?
N2 Mn1 N4 95.04(15) . . ?
N2 Mn1 N5 168.36(14) . . ?
N4 Mn1 N3 78.98(16) . . ?
N5 Mn1 O2 90.91(14) . . ?
N5 Mn1 N3 96.23(16) . . ?
N5 Mn1 N4 75.09(15) . . ?
O1 Cl1 O2 108.9(3) . . ?
O1 Cl1 O3 110.6(4) . . ?
O1 Cl1 O4 109.6(3) . . ?
O3 Cl1 O2 107.9(3) . . ?
O3 Cl1 O4 110.1(4) . . ?
O4 Cl1 O2 109.6(3) . . ?
O5 Cl2 O8 119.0(8) . . ?
O5 Cl2 O6 117.5(13) . . ?
O5 Cl2 O7 100.4(19) . . ?
O5B Cl2 O8 103.3(6) . . ?
O6B Cl2 O8 107.9(7) . . ?
O6B Cl2 O5B 121.4(11) . . ?
O6 Cl2 O8 108.8(8) . . ?
O6 Cl2 O7 102.5(16) . . ?
O7B Cl2 O8 92.0(12) . . ?
O7B Cl2 O5B 122.8(14) . . ?
O7B Cl2 O6B 104.5(13) . . ?
O7 Cl2 O8 106.1(13) . . ?
Cl1 O2 Mn1 131.3(2) . . ?
Mn1 O9 H9A 109.2 . . ?
Mn1 O9 H9B 109.3 . . ?
H9A O9 H9B 104.5 . . ?
C6 N1 C8 126.6(6) . . ?
C7 N1 C6 107.2(4) . . ?
C7 N1 C8 126.2(7) . . ?
C1 N2 Mn1 138.2(3) . . ?
C7 N2 Mn1 115.4(3) . . ?
C7 N2 C1 106.2(4) . . ?
C9 N3 Mn1 109.3(3) . . ?
C9 N3 C12 103.4(5) . . ?
C9 N3 C13 93.0(6) . . ?
C9 N3 C13B 129.8(7) . . ?
C12 N3 Mn1 114.8(5) . . ?
C12 N3 C13 127.5(7) . . ?
C13 N3 Mn1 105.4(5) . . ?
C13B N3 Mn1 98.6(4) . . ?
C13B N3 C12 101.3(7) . . ?
C15 N4 Mn1 112.3(4) . . ?
C15 N4 C14 127.0(8) . . ?
C18 N4 Mn1 110.7(3) . . ?
C18 N4 C15 103.9(5) . . ?
C18 N4 C14 97.2(6) . . ?
C14 N4 Mn1 104.2(5) . . ?
C14B N4 Mn1 102.0(5) . . ?
C14B N4 C15 104.6(7) . . ?
C14B N4 C18 123.3(7) . . ?
C19 N5 Mn1 114.7(3) . . ?
C19 N5 C20 106.7(3) . . ?
C20 N5 Mn1 136.0(3) . . ?
C19 N6 C25 107.4(4) . . ?
C19 N6 C26 127.0(5) . . ?
C25 N6 C26 125.6(5) . . ?
N2 C1 C6 108.0(5) . . ?
C2 C1 N2 130.8(5) . . ?
C2 C1 C6 121.2(5) . . ?
C1 C2 H2 121.9 . . ?
C1 C2 C3 116.2(7) . . ?
C3 C2 H2 121.9 . . ?
C2 C3 H3 119.3 . . ?
C4 C3 C2 121.5(8) . . ?
C4 C3 H3 119.3 . . ?
C3 C4 H4 118.6 . . ?
C5 C4 C3 122.7(6) . . ?
C5 C4 H4 118.6 . . ?
C4 C5 H5 121.4 . . ?
C4 C5 C6 117.2(7) . . ?
C6 C5 H5 121.4 . . ?
N1 C6 C1 106.5(4) . . ?
N1 C6 C5 132.2(6) . . ?
C1 C6 C5 121.2(7) . . ?
N1 C7 C9 123.9(5) . . ?
N2 C7 N1 112.1(5) . . ?
N2 C7 C9 124.0(4) . . ?
N1 C8 H8A 109.5 . . ?
N1 C8 H8B 109.5 . . ?
N1 C8 H8C 109.5 . . ?
H8A C8 H8B 109.5 . . ?
H8A C8 H8C 109.5 . . ?
H8B C8 H8C 109.5 . . ?
N3 C9 C7 110.2(4) . . ?
N3 C9 H9 109.1 . . ?
N3 C9 C10 105.2(5) . . ?
C7 C9 H9 109.1 . . ?
C7 C9 C10 113.9(5) . . ?
C10 C9 H9 109.1 . . ?
C9 C10 H10A 110.4 . . ?
C9 C10 H10B 110.4 . . ?
H10A C10 H10B 108.6 . . ?
C11 C10 C9 106.4(5) . . ?
C11 C10 H10A 110.4 . . ?
C11 C10 H10B 110.4 . . ?
C10 C11 H11A 110.6 . . ?
C10 C11 H11B 110.6 . . ?
H11A C11 H11B 108.7 . . ?
C12 C11 C10 105.9(7) . . ?
C12 C11 H11A 110.6 . . ?
C12 C11 H11B 110.6 . . ?
N3 C12 H12A 110.3 . . ?
N3 C12 H12B 110.3 . . ?
C11 C12 N3 106.9(6) . . ?
C11 C12 H12A 110.3 . . ?
C11 C12 H12B 110.3 . . ?
H12A C12 H12B 108.6 . . ?
N3 C13 H13A 111.2 . . ?
N3 C13 H13B 111.2 . . ?
H13A C13 H13B 109.1 . . ?
C14 C13 N3 103.0(9) . . ?
C14 C13 H13A 111.2 . . ?
C14 C13 H13B 111.2 . . ?
N4 C15 H15A 110.2 . . ?
N4 C15 H15B 110.2 . . ?
H15A C15 H15B 108.5 . . ?
C16 C15 N4 107.5(6) . . ?
C16 C15 H15A 110.2 . . ?
C16 C15 H15B 110.2 . . ?
C15 C16 H16A 111.4 . . ?
C15 C16 H16B 111.4 . . ?
C15 C16 C17 102.0(5) . . ?
H16A C16 H16B 109.2 . . ?
C17 C16 H16A 111.4 . . ?
C17 C16 H16B 111.4 . . ?
C16 C17 H17A 111.2 . . ?
C16 C17 H17B 111.2 . . ?
C16 C17 C18 102.9(5) . . ?
H17A C17 H17B 109.1 . . ?
C18 C17 H17A 111.2 . . ?
C18 C17 H17B 111.2 . . ?
N4 C18 C17 106.5(5) . . ?
N4 C18 H18 107.8 . . ?
N4 C18 C19 110.4(4) . . ?
C17 C18 H18 107.8 . . ?
C19 C18 C17 116.1(5) . . ?
C19 C18 H18 107.8 . . ?
N5 C19 N6 111.4(4) . . ?
N5 C19 C18 123.7(4) . . ?
N6 C19 C18 124.9(4) . . ?
N5 C20 C25 108.5(4) . . ?
C21 C20 N5 130.9(4) . . ?
C21 C20 C25 120.6(4) . . ?
C20 C21 H21 121.3 . . ?
C20 C21 C22 117.4(6) . . ?
C22 C21 H21 121.3 . . ?
C21 C22 H22 119.4 . . ?
C23 C22 C21 121.2(6) . . ?
C23 C22 H22 119.4 . . ?
C22 C23 H23 119.1 . . ?
C24 C23 C22 121.9(5) . . ?
C24 C23 H23 119.1 . . ?
C23 C24 H24 121.5 . . ?
C23 C24 C25 117.0(6) . . ?
C25 C24 H24 121.5 . . ?
N6 C25 C20 106.1(4) . . ?
N6 C25 C24 132.0(5) . . ?
C24 C25 C20 121.9(6) . . ?
N6 C26 H26A 109.5 . . ?
N6 C26 H26B 109.5 . . ?
N6 C26 H26C 109.5 . . ?
H26A C26 H26B 109.5 . . ?
H26A C26 H26C 109.5 . . ?
H26B C26 H26C 109.5 . . ?
N7 C27 C28 177.1(9) . . ?
C27 C28 H28A 109.5 . . ?
C27 C28 H28B 109.5 . . ?
C27 C28 H28C 109.5 . . ?
H28A C28 H28B 109.5 . . ?
H28A C28 H28C 109.5 . . ?
H28B C28 H28C 109.5 . . ?
N3 C13B H13C 109.4 . . ?
N3 C13B H13D 109.4 . . ?
H13C C13B H13D 108.0 . . ?
C14B C13B N3 111.2(9) . . ?
C14B C13B H13C 109.4 . . ?
C14B C13B H13D 109.4 . . ?
N4 C14 H14A 110.7 . . ?
N4 C14 H14B 110.7 . . ?
C13 C14 N4 105.2(9) . . ?
C13 C14 H14A 110.7 . . ?
C13 C14 H14B 110.7 . . ?
H14A C14 H14B 108.8 . . ?
N4 C14B C13B 111.5(9) . . ?
N4 C14B H14C 109.3 . . ?
N4 C14B H14D 109.3 . . ?
C13B C14B H14C 109.3 . . ?
C13B C14B H14D 109.3 . . ?
H14C C14B H14D 108.0 . . ?

loop_
_geom_bond_atom_site_label_1
_geom_bond_atom_site_label_2
_geom_bond_distance
_geom_bond_site_symmetry_2
_geom_bond_publ_flag
Mn1 O2 2.271(4) . ?
Mn1 O9 2.167(3) . ?
Mn1 N2 2.158(4) . ?
Mn1 N3 2.357(4) . ?
Mn1 N4 2.337(4) . ?
Mn1 N5 2.171(3) . ?
Cl1 O1 1.398(5) . ?
Cl1 O2 1.447(4) . ?
Cl1 O3 1.401(5) . ?
Cl1 O4 1.406(5) . ?
Cl2 O5 1.363(11) . ?
Cl2 O8 1.428(6) . ?
Cl2 O5B 1.399(12) . ?
Cl2 O6B 1.356(11) . ?
Cl2 O6 1.382(13) . ?
Cl2 O7B 1.327(15) . ?
Cl2 O7 1.42(2) . ?
O9 H9A 0.8500 . ?
O9 H9B 0.8501 . ?
N1 C6 1.367(9) . ?
N1 C7 1.348(7) . ?
N1 C8 1.473(8) . ?
N2 C1 1.389(6) . ?
N2 C7 1.317(6) . ?
N3 C9 1.467(8) . ?
N3 C12 1.491(9) . ?
N3 C13 1.599(12) . ?
N3 C13B 1.472(11) . ?
N4 C15 1.533(10) . ?
N4 C18 1.476(7) . ?
N4 C14 1.657(14) . ?
N4 C14B 1.411(13) . ?
N5 C19 1.321(6) . ?
N5 C20 1.392(6) . ?
N6 C19 1.372(6) . ?
N6 C25 1.379(7) . ?
N6 C26 1.467(6) . ?
N7 C27 1.103(9) . ?
C1 C2 1.385(8) . ?
C1 C6 1.394(7) . ?
C2 H2 0.9300 . ?
C2 C3 1.402(8) . ?
C3 H3 0.9300 . ?
C3 C4 1.378(12) . ?
C4 H4 0.9300 . ?
C4 C5 1.341(13) . ?
C5 H5 0.9300 . ?
C5 C6 1.399(9) . ?
C7 C9 1.496(8) . ?
C8 H8A 0.9600 . ?
C8 H8B 0.9600 . ?
C8 H8C 0.9600 . ?
C9 H9 0.9800 . ?
C9 C10 1.530(9) . ?
C10 H10A 0.9700 . ?
C10 H10B 0.9700 . ?
C10 C11 1.462(10) . ?
C11 H11A 0.9700 . ?
C11 H11B 0.9700 . ?
C11 C12 1.411(11) . ?
C12 H12A 0.9700 . ?
C12 H12B 0.9700 . ?
C13 H13A 0.9700 . ?
C13 H13B 0.9700 . ?
C13 C14 1.540(18) . ?
C15 H15A 0.9700 . ?
C15 H15B 0.9700 . ?
C15 C16 1.456(10) . ?
C16 H16A 0.9700 . ?
C16 H16B 0.9700 . ?
C16 C17 1.496(10) . ?
C17 H17A 0.9700 . ?
C17 H17B 0.9700 . ?
C17 C18 1.517(8) . ?
C18 H18 0.9800 . ?
C18 C19 1.487(7) . ?
C20 C21 1.384(7) . ?
C20 C25 1.399(7) . ?
C21 H21 0.9300 . ?
C21 C22 1.393(8) . ?
C22 H22 0.9300 . ?
C22 C23 1.393(10) . ?
C23 H23 0.9300 . ?
C23 C24 1.368(10) . ?
C24 H24 0.9300 . ?
C24 C25 1.390(8) . ?
C26 H26A 0.9600 . ?
C26 H26B 0.9600 . ?
C26 H26C 0.9600 . ?
C27 C28 1.419(10) . ?
C28 H28A 0.9600 . ?
C28 H28B 0.9600 . ?
C28 H28C 0.9600 . ?
C13B H13C 0.9700 . ?
C13B H13D 0.9700 . ?
C13B C14B 1.449(17) . ?
C14 H14A 0.9700 . ?
C14 H14B 0.9700 . ?
C14B H14C 0.9700 . ?
C14B H14D 0.9700 . ?

loop_
_geom_torsion_atom_site_label_1
_geom_torsion_atom_site_label_2
_geom_torsion_atom_site_label_3
_geom_torsion_atom_site_label_4
_geom_torsion
_geom_torsion_site_symmetry_1
_geom_torsion_site_symmetry_2
_geom_torsion_site_symmetry_3
_geom_torsion_site_symmetry_4
_geom_torsion_publ_flag
Mn1 N2 C1 C2 8.5(8) . . . . ?
Mn1 N2 C1 C6 -173.0(4) . . . . ?
Mn1 N2 C7 N1 175.8(3) . . . . ?
Mn1 N2 C7 C9 -5.5(6) . . . . ?
Mn1 N3 C9 C7 23.5(5) . . . . ?
Mn1 N3 C9 C10 -99.7(5) . . . . ?
Mn1 N3 C12 C11 83.7(7) . . . . ?
Mn1 N3 C13 C14 55.0(9) . . . . ?
Mn1 N3 C13B C14B -51.3(10) . . . . ?
Mn1 N4 C15 C16 135.1(6) . . . . ?
Mn1 N4 C18 C17 -109.9(4) . . . . ?
Mn1 N4 C18 C19 17.0(5) . . . . ?
Mn1 N4 C14 C13 51.7(11) . . . . ?
Mn1 N4 C14B C13B -47.3(11) . . . . ?
Mn1 N5 C19 N6 164.1(3) . . . . ?
Mn1 N5 C19 C18 -17.1(5) . . . . ?
Mn1 N5 C20 C21 20.2(8) . . . . ?
Mn1 N5 C20 C25 -159.8(3) . . . . ?
O1 Cl1 O2 Mn1 -155.8(4) . . . . ?
O3 Cl1 O2 Mn1 84.1(5) . . . . ?
O4 Cl1 O2 Mn1 -35.8(5) . . . . ?
N1 C7 C9 N3 164.7(5) . . . . ?
N1 C7 C9 C10 -77.3(6) . . . . ?
N2 C1 C2 C3 -179.8(5) . . . . ?
N2 C1 C6 N1 -0.6(5) . . . . ?
N2 C1 C6 C5 -179.4(5) . . . . ?
N2 C7 C9 N3 -13.9(7) . . . . ?
N2 C7 C9 C10 104.1(6) . . . . ?
N3 C9 C10 C11 -4.4(7) . . . . ?
N3 C13 C14 N4 -72.3(11) . . . . ?
N3 C13B C14B N4 75.0(13) . . . . ?
N4 C15 C16 C17 -35.5(9) . . . . ?
N4 C18 C19 N5 -1.2(6) . . . . ?
N4 C18 C19 N6 177.5(4) . . . . ?
N5 C20 C21 C22 179.5(5) . . . . ?
N5 C20 C25 N6 0.4(5) . . . . ?
N5 C20 C25 C24 -178.9(4) . . . . ?
C1 N2 C7 N1 1.1(5) . . . . ?
C1 N2 C7 C9 179.9(4) . . . . ?
C1 C2 C3 C4 -1.5(9) . . . . ?
C2 C1 C6 N1 178.0(5) . . . . ?
C2 C1 C6 C5 -0.7(8) . . . . ?
C2 C3 C4 C5 -0.3(11) . . . . ?
C3 C4 C5 C6 1.6(11) . . . . ?
C4 C5 C6 N1 -179.5(6) . . . . ?
C4 C5 C6 C1 -1.1(9) . . . . ?
C6 N1 C7 N2 -1.5(6) . . . . ?
C6 N1 C7 C9 179.7(5) . . . . ?
C6 C1 C2 C3 1.9(8) . . . . ?
C7 N1 C6 C1 1.3(6) . . . . ?
C7 N1 C6 C5 179.8(6) . . . . ?
C7 N2 C1 C2 -178.7(5) . . . . ?
C7 N2 C1 C6 -0.3(5) . . . . ?
C7 C9 C10 C11 -125.2(6) . . . . ?
C8 N1 C6 C1 -179.4(6) . . . . ?
C8 N1 C6 C5 -0.9(10) . . . . ?
C8 N1 C7 N2 179.2(6) . . . . ?
C8 N1 C7 C9 0.4(9) . . . . ?
C9 N3 C12 C11 -35.3(8) . . . . ?
C9 N3 C13 C14 165.9(9) . . . . ?
C9 N3 C13B C14B 72.8(10) . . . . ?
C9 C10 C11 C12 -17.4(8) . . . . ?
C10 C11 C12 N3 32.8(9) . . . . ?
C12 N3 C9 C7 146.3(6) . . . . ?
C12 N3 C9 C10 23.1(7) . . . . ?
C12 N3 C13 C14 -84.6(11) . . . . ?
C12 N3 C13B C14B -168.9(9) . . . . ?
C13 N3 C9 C7 -84.0(6) . . . . ?
C13 N3 C9 C10 152.8(6) . . . . ?
C13 N3 C12 C11 -139.9(8) . . . . ?
C15 N4 C18 C17 10.9(6) . . . . ?
C15 N4 C18 C19 137.8(5) . . . . ?
C15 N4 C14 C13 -81.3(11) . . . . ?
C15 N4 C14B C13B -164.5(9) . . . . ?
C15 C16 C17 C18 41.3(8) . . . . ?
C16 C17 C18 N4 -32.6(6) . . . . ?
C16 C17 C18 C19 -156.0(5) . . . . ?
C17 C18 C19 N5 120.2(5) . . . . ?
C17 C18 C19 N6 -61.2(6) . . . . ?
C18 N4 C15 C16 15.4(8) . . . . ?
C18 N4 C14 C13 165.3(9) . . . . ?
C18 N4 C14B C13B 77.5(11) . . . . ?
C19 N5 C20 C21 -179.9(5) . . . . ?
C19 N5 C20 C25 0.2(5) . . . . ?
C19 N6 C25 C20 -0.8(5) . . . . ?
C19 N6 C25 C24 178.4(5) . . . . ?
C20 N5 C19 N6 -0.7(5) . . . . ?
C20 N5 C19 C18 178.1(4) . . . . ?
C20 C21 C22 C23 -0.6(8) . . . . ?
C21 C20 C25 N6 -179.6(4) . . . . ?
C21 C20 C25 C24 1.2(7) . . . . ?
C21 C22 C23 C24 1.2(9) . . . . ?
C22 C23 C24 C25 -0.6(8) . . . . ?
C23 C24 C25 N6 -179.6(5) . . . . ?
C23 C24 C25 C20 -0.5(7) . . . . ?
C25 N6 C19 N5 0.9(5) . . . . ?
C25 N6 C19 C18 -177.9(4) . . . . ?
C25 C20 C21 C22 -0.6(7) . . . . ?
C26 N6 C19 N5 -179.7(5) . . . . ?
C26 N6 C19 C18 1.5(7) . . . . ?
C26 N6 C25 C20 179.9(5) . . . . ?
C26 N6 C25 C24 -1.0(8) . . . . ?
C13B N3 C9 C7 -96.3(7) . . . . ?
C13B N3 C9 C10 140.5(7) . . . . ?
C13B N3 C12 C11 -171.3(8) . . . . ?
C14 N4 C15 C16 -94.9(10) . . . . ?
C14 N4 C18 C17 141.9(7) . . . . ?
C14 N4 C18 C19 -91.2(6) . . . . ?
C14B N4 C15 C16 -115.0(9) . . . . ?
C14B N4 C18 C17 129.2(7) . . . . ?
C14B N4 C18 C19 -103.9(7) . . . . ?
